data_2222165
loop_
_publ_author_name
'Rai, Priyanka'
'Upadhyay, Shalini'
'Nethaji, M.'
'Upadhyay, K. K.'

_publ_section_title 4-[2-(1-Acetyl-2-oxopropylidene)hydrazino]-<i>N</i>-(pyrimidin-2-yl)benzenesulfonamide
_journal_coeditor_code TK2450
_journal_issue 6
_journal_name_full 'Acta Crystallographica Section E'
_journal_page_first o1397
_journal_paper_doi 10.1107/S1600536809018765
_journal_volume 65
_journal_year 2009
_chemical_formula_iupac 'C15 H15 N5 O4 S'
_chemical_formula_moiety 'C15 H15 N5 O4 S'
_chemical_formula_sum 'C15 H15 N5 O4 S'
_chemical_formula_weight 361.38
_chemical_melting_point 508
_chemical_name_systematic
;
4-[2-(1-Acetyl-2-oxopropylidene)hydrazino]-<i>N</i>-(pyrimidin-2-
yl)benzenesulfonamide
;
_space_group_IT_number 14
_symmetry_cell_setting monoclinic
_symmetry_space_group_name_Hall '-P 2yn'
_symmetry_space_group_name_H-M 'P 1 21/n 1'
_atom_sites_solution_hydrogens geom
_atom_sites_solution_primary direct
_atom_sites_solution_secondary difmap
_audit_creation_method SHELXL97
_cell_angle_alpha 90
_cell_angle_beta 101.877(4)
_cell_angle_gamma 90
_cell_formula_units_Z 4
_cell_length_a 11.354(3)
_cell_length_b 5.7875(13)
_cell_length_c 25.974(6)
_cell_measurement_reflns_used 489
_cell_measurement_temperature 293(2)
_cell_measurement_theta_max 27.5
_cell_measurement_theta_min 2.5
_cell_volume 1670.2(7)
_computing_cell_refinement 'SAINT (Bruker, 2008)'
_computing_data_collection 'APEX2 (Bruker, 2008)'
_computing_data_reduction 'SAINT (Bruker, 2008)'
_computing_molecular_graphics 'ORTEP-3 for Windows (Farrugia, 1997)'
_computing_publication_material 'WinGX (Farrugia, 1999)'
_computing_structure_refinement 'SHELXL97 (Sheldrick, 2008)'
_computing_structure_solution 'SHELXS97 (Sheldrick, 2008)'
_diffrn_ambient_temperature 293(2)
_diffrn_detector_area_resol_mean 0.3
_diffrn_measured_fraction_theta_full 0.973
_diffrn_measured_fraction_theta_max 0.973
_diffrn_measurement_device_type 'Bruker SMART APEX'
_diffrn_measurement_method \w
_diffrn_radiation_monochromator graphite
_diffrn_radiation_source 'fine-focus sealed tube'
_diffrn_radiation_type MoK\a
_diffrn_radiation_wavelength 0.71073
_diffrn_reflns_av_R_equivalents 0.027
_diffrn_reflns_av_sigmaI/netI 0.022
_diffrn_reflns_limit_h_max 14
_diffrn_reflns_limit_h_min -14
_diffrn_reflns_limit_k_max 7
_diffrn_reflns_limit_k_min -7
_diffrn_reflns_limit_l_max 34
_diffrn_reflns_limit_l_min -33
_diffrn_reflns_number 17935
_diffrn_reflns_theta_full 28.2
_diffrn_reflns_theta_max 28.2
_diffrn_reflns_theta_min 1.6
_exptl_absorpt_coefficient_mu 0.226
_exptl_absorpt_correction_T_max 0.957
_exptl_absorpt_correction_T_min 0.947
_exptl_absorpt_correction_type empirical
_exptl_absorpt_process_details '(SADABS; Bruker, 2005)'
_exptl_crystal_colour colourless
_exptl_crystal_density_diffrn 1.437
_exptl_crystal_density_method 'not measured'
_exptl_crystal_description block
_exptl_crystal_F_000 752
_exptl_crystal_size_max 0.24
_exptl_crystal_size_mid 0.22
_exptl_crystal_size_min 0.20
_refine_diff_density_max 0.43
_refine_diff_density_min -0.27
_refine_ls_extinction_method none
_refine_ls_goodness_of_fit_ref 1.07
_refine_ls_hydrogen_treatment constr
_refine_ls_matrix_type fullcycle
_refine_ls_number_parameters 228
_refine_ls_number_reflns 3999
_refine_ls_number_restraints 0
_refine_ls_restrained_S_all 1.07
_refine_ls_R_factor_all 0.061
_refine_ls_R_factor_gt 0.047
_refine_ls_shift/su_max_lt 0.001
_refine_ls_shift/su_mean 0.000
_refine_ls_structure_factor_coef Fsqd
_refine_ls_weighting_details 'calc w = 1/[\s^2^(Fo^2^)+(0.0735P)^2^+0.3686P] where P=(Fo^2^+2Fc^2^)/3'
_refine_ls_weighting_scheme calc
_refine_ls_wR_factor_gt 0.126
_refine_ls_wR_factor_ref 0.135
_reflns_number_gt 3164
_reflns_number_total 3999
_reflns_threshold_expression I>2\s(I)
_cod_data_source_file tk2450.cif
_cod_data_source_block I
_cod_original_cell_volume 1670.3(7)
_cod_original_sg_symbol_H-M 'P 21/n'
_cod_database_code 2222165
_cod_database_fobs_code 2222165

loop_
_symmetry_equiv_pos_as_xyz
'x, y, z'
'-x+1/2, y+1/2, -z+1/2'
'-x, -y, -z'
'x-1/2, -y-1/2, z-1/2'

loop_
_atom_site_type_symbol
_atom_site_label
_atom_site_fract_x
_atom_site_fract_y
_atom_site_fract_z
_atom_site_U_iso_or_equiv
_atom_site_adp_type
_atom_site_calc_flag
_atom_site_refinement_flags
_atom_site_occupancy
_atom_site_disorder_assembly
_atom_site_disorder_group
C C1 0.63840(13) 0.4007(3) 0.17280(6) 0.0382(3) Uani d . 1 . .
C C2 0.65017(14) 0.2375(3) 0.21231(6) 0.0423(4) Uani d . 1 . .
H H2 0.6861 0.0958 0.2085 0.051 Uiso calc R 1 . .
C C3 0.60841(14) 0.2856(3) 0.25745(6) 0.0442(4) Uani d . 1 . .
H H3 0.6172 0.1775 0.2845 0.053 Uiso calc R 1 . .
C C4 0.55332(13) 0.4960(3) 0.26228(6) 0.0403(3) Uani d . 1 . .
C C5 0.54124(15) 0.6595(3) 0.22244(7) 0.0441(4) Uani d . 1 . .
H H5 0.5036 0.7998 0.2258 0.053 Uiso calc R 1 . .
C C6 0.58527(14) 0.6128(3) 0.17784(6) 0.0435(4) Uani d . 1 . .
H H6 0.5793 0.7229 0.1513 0.052 Uiso calc R 1 . .
C C7 0.41088(16) 0.7698(3) 0.35557(7) 0.0508(4) Uani d . 1 . .
C C8 0.32001(18) 0.9556(4) 0.35144(8) 0.0640(5) Uani d . 1 . .
C C9 0.2914(2) 1.0962(4) 0.30216(10) 0.0776(6) Uani d . 1 . .
H H9A 0.2278 1.0230 0.2775 0.116 Uiso calc R 1 . .
H H9B 0.3617 1.1078 0.2871 0.116 Uiso calc R 1 . .
H H9C 0.2663 1.2480 0.3102 0.116 Uiso calc R 1 . .
C C10 0.46123(17) 0.6545(4) 0.40679(7) 0.0588(5) Uani d . 1 . .
C C11 0.4767(3) 0.7965(5) 0.45552(9) 0.0890(8) Uani d . 1 . .
H H11A 0.5122 0.7037 0.4853 0.134 Uiso calc R 1 . .
H H11B 0.3996 0.8519 0.4599 0.134 Uiso calc R 1 . .
H H11C 0.5282 0.9255 0.4528 0.134 Uiso calc R 1 . .
C C12 0.48295(14) 0.2255(3) 0.05575(6) 0.0410(3) Uani d . 1 . .
C C13 0.31325(16) 0.1234(3) -0.00211(7) 0.0558(5) Uani d . 1 . .
H H13 0.2584 0.1438 -0.0337 0.067 Uiso calc R 1 . .
C C14 0.29513(18) -0.0519(4) 0.03058(9) 0.0672(5) Uani d . 1 . .
H H14 0.2297 -0.1513 0.0218 0.081 Uiso calc R 1 . .
C C15 0.37720(18) -0.0752(4) 0.07679(9) 0.0645(5) Uani d . 1 . .
H H15 0.3662 -0.1929 0.0997 0.077 Uiso calc R 1 . .
N N1 0.58083(12) 0.3715(2) 0.06677(5) 0.0448(3) Uani d . 1 . .
H H1 0.5816 0.4870 0.0460 0.054 Uiso calc R 1 . .
N N2 0.51240(12) 0.5382(3) 0.30859(5) 0.0473(3) Uani d . 1 . .
H H2A 0.5336 0.4483 0.3353 0.057 Uiso calc R 1 . .
N N3 0.44158(12) 0.7152(3) 0.31136(5) 0.0474(3) Uani d . 1 . .
N N4 0.40737(12) 0.2669(2) 0.00980(5) 0.0447(3) Uani d . 1 . .
N N5 0.47232(14) 0.0633(3) 0.09050(6) 0.0543(4) Uani d . 1 . .
O O1 0.77449(10) 0.5273(3) 0.10851(5) 0.0599(3) Uani d . 1 . .
O O2 0.74016(12) 0.1133(2) 0.11958(5) 0.0593(3) Uani d . 1 . .
O O3 0.49670(15) 0.4579(3) 0.40757(6) 0.0857(5) Uani d . 1 . .
O O4 0.26722(17) 0.9867(4) 0.38702(7) 0.1059(6) Uani d . 1 . .
S S1 0.69587(3) 0.34360(8) 0.116167(15) 0.04382(10) Uani d . 1 . .

loop_
_atom_site_aniso_label
_atom_site_aniso_U_11
_atom_site_aniso_U_22
_atom_site_aniso_U_33
_atom_site_aniso_U_12
_atom_site_aniso_U_13
_atom_site_aniso_U_23
C1 0.0377(7) 0.0417(8) 0.0330(7) 0.0005(6) 0.0023(6) -0.0020(6)
C2 0.0458(8) 0.0380(8) 0.0418(8) 0.0078(6) 0.0060(7) -0.0003(6)
C3 0.0475(8) 0.0447(8) 0.0393(8) 0.0065(7) 0.0064(7) 0.0082(6)
C4 0.0375(7) 0.0457(8) 0.0361(7) -0.0001(6) 0.0037(6) -0.0044(6)
C5 0.0471(8) 0.0370(8) 0.0473(9) 0.0071(7) 0.0076(7) -0.0012(7)
C6 0.0494(8) 0.0409(8) 0.0381(8) 0.0041(7) 0.0043(7) 0.0051(6)
C7 0.0483(8) 0.0587(10) 0.0456(9) 0.0016(8) 0.0098(7) -0.0085(8)
C8 0.0610(11) 0.0676(12) 0.0638(12) 0.0124(10) 0.0139(9) -0.0124(10)
C9 0.0716(13) 0.0735(14) 0.0858(16) 0.0217(11) 0.0114(12) 0.0035(12)
C10 0.0551(10) 0.0769(13) 0.0471(10) 0.0054(9) 0.0167(8) -0.0013(9)
C11 0.0990(17) 0.118(2) 0.0458(11) 0.0011(16) 0.0061(11) -0.0156(12)
C12 0.0447(8) 0.0441(8) 0.0336(7) -0.0011(7) 0.0066(6) -0.0013(6)
C13 0.0510(9) 0.0650(11) 0.0470(9) -0.0096(9) -0.0002(7) -0.0036(8)
C14 0.0586(11) 0.0666(12) 0.0724(13) -0.0220(10) 0.0041(9) 0.0041(10)
C15 0.0647(11) 0.0609(11) 0.0665(12) -0.0138(10) 0.0104(10) 0.0163(10)
N1 0.0479(7) 0.0494(8) 0.0336(6) -0.0079(6) -0.0002(5) 0.0049(6)
N2 0.0508(7) 0.0542(8) 0.0367(7) 0.0081(6) 0.0085(6) 0.0001(6)
N3 0.0422(7) 0.0553(8) 0.0431(7) 0.0034(6) 0.0052(6) -0.0083(6)
N4 0.0469(7) 0.0509(8) 0.0343(6) -0.0053(6) 0.0038(5) -0.0001(6)
N5 0.0582(8) 0.0566(9) 0.0457(8) -0.0083(7) 0.0054(6) 0.0123(7)
O1 0.0471(6) 0.0832(9) 0.0491(7) -0.0162(6) 0.0089(5) -0.0029(6)
O2 0.0637(7) 0.0686(8) 0.0433(6) 0.0224(7) 0.0057(5) -0.0072(6)
O3 0.1122(12) 0.0941(11) 0.0564(8) 0.0341(10) 0.0303(8) 0.0152(8)
O4 0.1151(12) 0.1252(15) 0.0895(12) 0.0543(12) 0.0496(10) -0.0011(11)
S1 0.04035(19) 0.0554(2) 0.03392(18) 0.00152(17) 0.00343(15) -0.00326(16)

loop_
_atom_type_symbol
_atom_type_description
_atom_type_scat_dispersion_real
_atom_type_scat_dispersion_imag
_atom_type_scat_source
C C 0.0033 0.0016 'International Tables Vol C Tables 4.2.6.8 and 6.1.1.4'
H H 0.0000 0.0000 'International Tables Vol C Tables 4.2.6.8 and 6.1.1.4'
N N 0.0061 0.0033 'International Tables Vol C Tables 4.2.6.8 and 6.1.1.4'
O O 0.0106 0.0060 'International Tables Vol C Tables 4.2.6.8 and 6.1.1.4'
S S 0.1246 0.1234 'International Tables Vol C Tables 4.2.6.8 and 6.1.1.4'

loop_
_geom_angle_atom_site_label_1
_geom_angle_atom_site_label_2
_geom_angle_atom_site_label_3
_geom_angle_site_symmetry_1
_geom_angle_site_symmetry_3
_geom_angle
_geom_angle_publ_flag
C2 C1 C6 . . 120.88(14) ?
C2 C1 S1 . . 119.82(12) ?
C6 C1 S1 . . 119.27(12) ?
C1 C2 C3 . . 119.71(15) ?
C1 C2 H2 . . 120.1 ?
C3 C2 H2 . . 120.1 ?
C2 C3 C4 . . 119.62(15) ?
C2 C3 H3 . . 120.2 ?
C4 C3 H3 . . 120.2 ?
C3 C4 C5 . . 120.56(15) ?
C3 C4 N2 . . 117.87(14) ?
C5 C4 N2 . . 121.56(14) ?
C6 C5 C4 . . 119.70(15) ?
C6 C5 H5 . . 120.2 ?
C4 C5 H5 . . 120.2 ?
C5 C6 C1 . . 119.51(15) ?
C5 C6 H6 . . 120.2 ?
C1 C6 H6 . . 120.2 ?
N3 C7 C8 . . 114.89(17) ?
N3 C7 C10 . . 123.56(16) ?
C8 C7 C10 . . 121.55(16) ?
O4 C8 C7 . . 119.93(18) ?
O4 C8 C9 . . 121.11(18) ?
C7 C8 C9 . . 118.91(18) ?
C8 C9 H9A . . 109.5 ?
C8 C9 H9B . . 109.5 ?
H9A C9 H9B . . 109.5 ?
C8 C9 H9C . . 109.5 ?
H9A C9 H9C . . 109.5 ?
H9B C9 H9C . . 109.5 ?
O3 C10 C11 . . 121.73(19) ?
O3 C10 C7 . . 120.14(16) ?
C11 C10 C7 . . 117.9(2) ?
C10 C11 H11A . . 109.5 ?
C10 C11 H11B . . 109.5 ?
H11A C11 H11B . . 109.5 ?
C10 C11 H11C . . 109.5 ?
H11A C11 H11C . . 109.5 ?
H11B C11 H11C . . 109.5 ?
N5 C12 N4 . . 127.00(15) ?
N5 C12 N1 . . 118.39(14) ?
N4 C12 N1 . . 114.61(14) ?
N4 C13 C14 . . 122.19(17) ?
N4 C13 H13 . . 118.9 ?
C14 C13 H13 . . 118.9 ?
C13 C14 C15 . . 117.17(18) ?
C13 C14 H14 . . 121.4 ?
C15 C14 H14 . . 121.4 ?
N5 C15 C14 . . 122.95(18) ?
N5 C15 H15 . . 118.5 ?
C14 C15 H15 . . 118.5 ?
C12 N1 S1 . . 125.49(11) ?
C12 N1 H1 . . 117.3 ?
S1 N1 H1 . . 117.3 ?
N3 N2 C4 . . 119.95(14) ?
N3 N2 H2A . . 120.0 ?
C4 N2 H2A . . 120.0 ?
C7 N3 N2 . . 120.95(15) ?
C13 N4 C12 . . 115.42(15) ?
C12 N5 C15 . . 115.25(16) ?
O2 S1 O1 . . 118.93(9) ?
O2 S1 N1 . . 110.86(6) ?
O1 S1 N1 . . 103.75(6) ?
O2 S1 C1 . . 108.15(6) ?
O1 S1 C1 . . 109.07(6) ?
N1 S1 C1 . . 105.24(7) ?

loop_
_geom_bond_atom_site_label_1
_geom_bond_atom_site_label_2
_geom_bond_site_symmetry_2
_geom_bond_distance
_geom_bond_publ_flag
C1 C2 . 1.380(2) ?
C1 C6 . 1.386(2) ?
C1 S1 . 1.7590(15) ?
C2 C3 . 1.381(2) ?
C2 H2 . 0.9300 ?
C3 C4 . 1.386(2) ?
C3 H3 . 0.9300 ?
C4 C5 . 1.388(2) ?
C4 N2 . 1.397(2) ?
C5 C6 . 1.380(2) ?
C5 H5 . 0.9300 ?
C6 H6 . 0.9300 ?
C7 N3 . 1.306(2) ?
C7 C8 . 1.478(3) ?
C7 C10 . 1.493(3) ?
C8 O4 . 1.214(2) ?
C8 C9 . 1.495(3) ?
C9 H9A . 0.9600 ?
C9 H9B . 0.9600 ?
C9 H9C . 0.9600 ?
C10 O3 . 1.206(2) ?
C10 C11 . 1.489(3) ?
C11 H11A . 0.9600 ?
C11 H11B . 0.9600 ?
C11 H11C . 0.9600 ?
C12 N5 . 1.325(2) ?
C12 N4 . 1.340(2) ?
C12 N1 . 1.378(2) ?
C13 N4 . 1.339(2) ?
C13 C14 . 1.366(3) ?
C13 H13 . 0.9300 ?
C14 C15 . 1.366(3) ?
C14 H14 . 0.9300 ?
C15 N5 . 1.333(2) ?
C15 H15 . 0.9300 ?
N1 S1 . 1.6396(13) ?
N1 H1 . 0.8600 ?
N2 N3 . 1.3136(19) ?
N2 H2A . 0.8600 ?
O1 S1 . 1.4284(13) ?
O2 S1 . 1.4210(13) ?

loop_
_geom_hbond_atom_site_label_D
_geom_hbond_atom_site_label_H
_geom_hbond_atom_site_label_A
_geom_hbond_site_symmetry_A
_geom_hbond_distance_DH
_geom_hbond_distance_HA
_geom_hbond_distance_DA
_geom_hbond_angle_DHA
_geom_hbond_publ_flag
N2 H2A O3 . 0.86 2.01 2.654(2) 131 yes
C15 H15 O4 2_535 0.93 2.46 3.262(3) 144 yes

loop_
_geom_torsion_atom_site_label_1
_geom_torsion_atom_site_label_2
_geom_torsion_atom_site_label_3
_geom_torsion_atom_site_label_4
_geom_torsion_site_symmetry_1
_geom_torsion_site_symmetry_2
_geom_torsion_site_symmetry_3
_geom_torsion_site_symmetry_4
_geom_torsion
_geom_torsion_publ_flag
C6 C1 C2 C3 . . . . 0.1(2) ?
S1 C1 C2 C3 . . . . 177.95(12) ?
C1 C2 C3 C4 . . . . 1.0(2) ?
C2 C3 C4 C5 . . . . -0.8(2) ?
C2 C3 C4 N2 . . . . -179.93(14) ?
C3 C4 C5 C6 . . . . -0.5(2) ?
N2 C4 C5 C6 . . . . 178.57(14) ?
C4 C5 C6 C1 . . . . 1.6(2) ?
C2 C1 C6 C5 . . . . -1.4(2) ?
S1 C1 C6 C5 . . . . -179.29(12) ?
N3 C7 C8 O4 . . . . 164.74(17) ?
C10 C7 C8 O4 . . . . -14.6(3) ?
N3 C7 C8 C9 . . . . -12.8(3) ?
C10 C7 C8 C9 . . . . 167.8(2) ?
N3 C7 C10 O3 . . . . -27.4(3) ?
C8 C7 C10 O3 . . . . 151.92(17) ?
N3 C7 C10 C11 . . . . 146.9(2) ?
C8 C7 C10 C11 . . . . -33.8(3) ?
N4 C13 C14 C15 . . . . 0.5(3) ?
C13 C14 C15 N5 . . . . -0.4(3) ?
N5 C12 N1 S1 . . . . 8.0(2) ?
N4 C12 N1 S1 . . . . -172.23(12) ?
C3 C4 N2 N3 . . . . -168.07(14) ?
C5 C4 N2 N3 . . . . 12.8(2) ?
C8 C7 N3 N2 . . . . -173.28(15) ?
C10 C7 N3 N2 . . . . 6.1(3) ?
C4 N2 N3 C7 . . . . -173.92(15) ?
C14 C13 N4 C12 . . . . 0.5(3) ?
N5 C12 N4 C13 . . . . -1.8(3) ?
N1 C12 N4 C13 . . . . 178.52(15) ?
N4 C12 N5 C15 . . . . 1.9(3) ?
N1 C12 N5 C15 . . . . -178.47(16) ?
C14 C15 N5 C12 . . . . -0.6(3) ?
C12 N1 S1 O2 . . . . 48.04(14) ?
C12 N1 S1 O1 . . . . 176.80(12) ?
C12 N1 S1 C1 . . . . -68.66(15) ?
C2 C1 S1 O2 . . . . 4.63(13) ?
C6 C1 S1 O2 . . . . -177.48(11) ?
C2 C1 S1 O1 . . . . -126.05(12) ?
C6 C1 S1 O1 . . . . 51.84(13) ?
C2 C1 S1 N1 . . . . 123.16(13) ?
C6 C1 S1 N1 . . . . -58.95(13) ?

loop_
_cod_related_entry_id
_cod_related_entry_database
_cod_related_entry_code
1 ChemSpider 8514071
